data_7239454
loop_
_publ_author_name
'Wang, Hui'
'Safarifard, Vahid'
'Wang, Si-Yao'
'Tu, Ling-Hui'
'Xiao, Hong-Ping'
'Huang, Bi-Feng'
'Li, Xin-Hua'
'Payehghadr, Mahmood'
'Morsali, Ali'

_publ_section_title
;
 Five copper(ii) metal--organic coordination complexes with micro-channels
 based on flexible bis(imidazole) and carboxybenzaldehyde ligands;
 structural influence of experimental conditions on their frameworks
;
_journal_issue 22
_journal_name_full 'RSC Advances'
_journal_page_first 11423
_journal_paper_doi 10.1039/c3ra47177b
_journal_volume 4
_journal_year 2014
_chemical_formula_moiety 'C30 H24 Cu N4 O6, C H4 O, 3(H2 O)'
_chemical_formula_sum 'C31 H34 Cu N4 O10'
_chemical_formula_weight 686.16
_space_group_IT_number 14
_space_group_name_Hall '-P 2ybc'
_space_group_name_H-M_alt 'P 1 21/c 1'
_symmetry_cell_setting monoclinic
_symmetry_space_group_name_Hall '-P 2ybc'
_symmetry_space_group_name_H-M 'P 1 21/c 1'
_atom_sites_solution_hydrogens geom
_atom_sites_solution_primary direct
_atom_sites_solution_secondary difmap
_audit_creation_method SHELXL-97
_cell_angle_alpha 90.00
_cell_angle_beta 101.424(3)
_cell_angle_gamma 90.00
_cell_formula_units_Z 4
_cell_length_a 15.1098(19)
_cell_length_b 9.1791(11)
_cell_length_c 23.866(3)
_cell_measurement_reflns_used 6036
_cell_measurement_temperature 173(2)
_cell_measurement_theta_max 28.12
_cell_measurement_theta_min 2.38
_cell_volume 3244.5(7)
_computing_cell_refinement 'SAINT (Bruker, 2002)'
_computing_data_collection 'SMART (Bruker, 2002)'
_computing_data_reduction SAINT
_computing_molecular_graphics 'XP (Bruker, 2002)'
_computing_publication_material 'SHELXL-97 (Bruker, 2002)'
_computing_structure_refinement 'SHELXL-97 (Sheldrick, 1997)'
_computing_structure_solution 'SHELXS-97 (Sheldrick, 1997)'
_diffrn_ambient_temperature 173(2)
_diffrn_measured_fraction_theta_full 0.990
_diffrn_measured_fraction_theta_max 0.990
_diffrn_measurement_device_type 'Bruker APEX II area-detector diffractometer'
_diffrn_measurement_method '\f and \w scans'
_diffrn_radiation_monochromator graphite
_diffrn_radiation_source 'fine-focus sealed tube'
_diffrn_radiation_type MoK\a
_diffrn_radiation_wavelength 0.71073
_diffrn_reflns_av_R_equivalents 0.0473
_diffrn_reflns_av_sigmaI/netI 0.0504
_diffrn_reflns_limit_h_max 18
_diffrn_reflns_limit_h_min -18
_diffrn_reflns_limit_k_max 11
_diffrn_reflns_limit_k_min -11
_diffrn_reflns_limit_l_max 28
_diffrn_reflns_limit_l_min -28
_diffrn_reflns_number 20101
_diffrn_reflns_theta_full 25.50
_diffrn_reflns_theta_max 25.50
_diffrn_reflns_theta_min 1.74
_exptl_absorpt_coefficient_mu 0.735
_exptl_absorpt_correction_T_max 0.8978
_exptl_absorpt_correction_T_min 0.8434
_exptl_absorpt_correction_type multi-scan
_exptl_absorpt_process_details 'SADABS (Bruker, 2002)'
_exptl_crystal_colour Purple
_exptl_crystal_density_diffrn 1.405
_exptl_crystal_density_method 'not measured'
_exptl_crystal_description Prism
_exptl_crystal_F_000 1428
_exptl_crystal_size_max 0.24
_exptl_crystal_size_mid 0.19
_exptl_crystal_size_min 0.15
_refine_diff_density_max 0.676
_refine_diff_density_min -0.526
_refine_diff_density_rms 0.098
_refine_ls_extinction_method none
_refine_ls_goodness_of_fit_ref 1.054
_refine_ls_hydrogen_treatment constr
_refine_ls_matrix_type full
_refine_ls_number_parameters 416
_refine_ls_number_reflns 5968
_refine_ls_number_restraints 0
_refine_ls_restrained_S_all 1.054
_refine_ls_R_factor_all 0.0759
_refine_ls_R_factor_gt 0.0518
_refine_ls_shift/su_max 0.001
_refine_ls_shift/su_mean 0.000
_refine_ls_structure_factor_coef Fsqd
_refine_ls_weighting_details 'calc w=1/[\s^2^(Fo^2^)+(0.1141P)^2^+1.6892P] where P=(Fo^2^+2Fc^2^)/3'
_refine_ls_weighting_scheme calc
_refine_ls_wR_factor_gt 0.1543
_refine_ls_wR_factor_ref 0.1771
_reflns_number_gt 4560
_reflns_number_total 5968
_reflns_threshold_expression I>2\s(I)
_cod_data_source_file c3ra47177b.txt
_cod_data_source_block mo_20110328d_0m
_cod_depositor_comments
;
The following automatic conversions were performed:

data item '_exptl_absorpt_correction_type' value 'Multi-scan' was
changed to 'multi-scan' in accordance with the
/home/saulius/struct/COD-crude-data/automatic-downloads/DataCite-retrospective/RSC/depositions/lib/dictionaries/cif_core.dic
dictionary named 'cif_core.dic' version 2.4.2 last updated on
2011-04-26.

data item '_symmetry_cell_setting' value 'Monoclinic' was changed to
'monoclinic' in accordance with the
/home/saulius/struct/COD-crude-data/automatic-downloads/DataCite-retrospective/RSC/depositions/lib/dictionaries/cif_core.dic
dictionary named 'cif_core.dic' version 2.4.2 last updated on
2011-04-26.

Automatic conversion script
Id: cif_fix_values 6909 2019-04-08 15:41:33Z antanas 
;
_cod_original_sg_symbol_H-M 'P 21/c'
_cod_database_code 7239454

loop_
_symmetry_equiv_pos_as_xyz
'x, y, z'
'-x, y+1/2, -z+1/2'
'-x, -y, -z'
'x, -y-1/2, z-1/2'

loop_
_atom_site_label
_atom_site_type_symbol
_atom_site_fract_x
_atom_site_fract_y
_atom_site_fract_z
_atom_site_U_iso_or_equiv
_atom_site_adp_type
_atom_site_occupancy
_atom_site_symmetry_multiplicity
_atom_site_calc_flag
_atom_site_refinement_flags
Cu1 Cu 0.28682(3) 0.20245(5) 0.253606(16) 0.02217(17) Uani 1 1 d .
N1 N 0.1657(2) 0.1855(3) 0.27348(13) 0.0237(6) Uani 1 1 d .
N2 N 0.0295(2) 0.1024(3) 0.27088(13) 0.0267(7) Uani 1 1 d .
N3 N -0.4411(2) 0.1736(5) 0.25996(14) 0.0452(10) Uani 1 1 d .
N4 N -0.5889(2) 0.1776(3) 0.24165(13) 0.0287(7) Uani 1 1 d .
O1 O 0.24155(17) 0.1007(3) 0.18225(10) 0.0310(6) Uani 1 1 d .
O2 O 0.2320(2) 0.3186(3) 0.14106(12) 0.0475(8) Uani 1 1 d .
O3 O 0.0334(3) -0.0258(5) -0.11733(13) 0.0611(10) Uani 1 1 d .
O4 O 0.32635(17) 0.3331(3) 0.31733(10) 0.0259(6) Uani 1 1 d .
O5 O 0.35268(19) 0.1432(3) 0.37623(11) 0.0334(6) Uani 1 1 d .
O6 O 0.4180(2) 0.6543(4) 0.60217(12) 0.0489(8) Uani 1 1 d .
O7 O 0.3498(3) 0.4472(5) 0.07575(17) 0.0814(13) Uani 1 1 d .
H7A H 0.3184 0.4233 0.0985 0.122 Uiso 1 1 d R
O8 O 0.2751(3) -0.0029(4) 0.45997(14) 0.0592(9) Uani 1 1 d .
H8A H 0.2398 0.0636 0.4440 0.089 Uiso 1 1 d R
H8B H 0.3289 0.0295 0.4676 0.089 Uiso 1 1 d R
O9 O 0.0975(3) 0.5452(5) 0.96910(19) 0.0837(13) Uani 1 1 d .
H9A H 0.0670 0.4818 0.9831 0.126 Uiso 1 1 d R
H9B H 0.0954 0.5268 0.9340 0.126 Uiso 1 1 d R
O10 O 0.0810(3) 0.5226(5) 0.08541(16) 0.0784(12) Uani 1 1 d .
H10A H 0.1094 0.4828 0.1159 0.118 Uiso 1 1 d R
H10B H 0.1173 0.5747 0.0709 0.118 Uiso 1 1 d R
C1 C 0.2222(3) 0.1843(5) 0.13874(15) 0.0320(9) Uani 1 1 d .
C2 C 0.1851(3) 0.1106(5) 0.08271(15) 0.0326(9) Uani 1 1 d .
C3 C 0.1644(3) 0.1929(5) 0.03310(17) 0.0418(10) Uani 1 1 d .
H3 H 0.1774 0.2920 0.0341 0.050 Uiso 1 1 calc R
C4 C 0.1248(3) 0.1276(5) -0.01748(17) 0.0446(11) Uani 1 1 d .
H4 H 0.1108 0.1829 -0.0507 0.054 Uiso 1 1 calc R
C5 C 0.1057(3) -0.0200(5) -0.01930(17) 0.0395(10) Uani 1 1 d .
C6 C 0.1276(3) -0.1034(5) 0.03048(17) 0.0429(11) Uani 1 1 d .
H6 H 0.1157 -0.2029 0.0295 0.052 Uiso 1 1 calc R
C7 C 0.1669(3) -0.0369(5) 0.08119(16) 0.0360(9) Uani 1 1 d .
H7 H 0.1813 -0.0917 0.1145 0.043 Uiso 1 1 calc R
C8 C 0.0594(3) -0.0888(6) -0.0730(2) 0.0541(13) Uani 1 1 d .
H8 H 0.0495 -0.1887 -0.0725 0.065 Uiso 1 1 calc R
C9 C 0.3448(2) 0.2755(4) 0.36710(14) 0.0254(8) Uani 1 1 d .
C10 C 0.3543(2) 0.3812(4) 0.41609(14) 0.0253(8) Uani 1 1 d .
C11 C 0.3229(3) 0.5228(4) 0.40673(15) 0.0310(9) Uani 1 1 d .
H11 H 0.2979 0.5532 0.3698 0.037 Uiso 1 1 calc R
C12 C 0.3284(3) 0.6189(4) 0.45183(16) 0.0346(9) Uani 1 1 d .
H12 H 0.3053 0.7127 0.4457 0.041 Uiso 1 1 calc R
C13 C 0.3688(3) 0.5741(4) 0.50633(15) 0.0316(9) Uani 1 1 d .
C14 C 0.4008(3) 0.4333(4) 0.51600(15) 0.0327(9) Uani 1 1 d .
H14 H 0.4273 0.4037 0.5528 0.039 Uiso 1 1 calc R
C15 C 0.3933(3) 0.3368(4) 0.47106(16) 0.0313(9) Uani 1 1 d .
H15 H 0.4144 0.2419 0.4775 0.038 Uiso 1 1 calc R
C16 C 0.3785(3) 0.6803(5) 0.55388(17) 0.0408(10) Uani 1 1 d .
H16 H 0.3529 0.7721 0.5463 0.049 Uiso 1 1 calc R
C17 C 0.0974(2) 0.1104(4) 0.24333(15) 0.0253(8) Uani 1 1 d .
H17 H 0.0972 0.0692 0.2077 0.030 Uiso 1 1 calc R
C18 C 0.0536(3) 0.1764(4) 0.32175(16) 0.0314(9) Uani 1 1 d .
H18 H 0.0191 0.1889 0.3496 0.038 Uiso 1 1 calc R
C19 C 0.1378(3) 0.2269(4) 0.32274(16) 0.0304(9) Uani 1 1 d .
H19 H 0.1718 0.2814 0.3522 0.036 Uiso 1 1 calc R
C20 C -0.0566(2) 0.0278(4) 0.25017(19) 0.0338(9) Uani 1 1 d .
H20A H -0.0666 -0.0427 0.2786 0.041 Uiso 1 1 calc R
H20B H -0.0531 -0.0250 0.2155 0.041 Uiso 1 1 calc R
C21 C -0.1355(2) 0.1314(4) 0.23814(16) 0.0274(8) Uani 1 1 d .
C22 C -0.2054(3) 0.1160(5) 0.26740(16) 0.0353(9) Uani 1 1 d .
H22 H -0.2025 0.0425 0.2945 0.042 Uiso 1 1 calc R
C23 C -0.2791(3) 0.2075(6) 0.25715(17) 0.0438(12) Uani 1 1 d .
C24 C -0.2835(3) 0.3166(5) 0.21622(19) 0.0449(11) Uani 1 1 d .
H24 H -0.3328 0.3794 0.2091 0.054 Uiso 1 1 calc R
C25 C -0.2146(3) 0.3320(5) 0.18592(19) 0.0406(10) Uani 1 1 d .
H25 H -0.2185 0.4030 0.1577 0.049 Uiso 1 1 calc R
C26 C -0.1402(3) 0.2415(5) 0.19779(16) 0.0327(9) Uani 1 1 d .
H26 H -0.0929 0.2544 0.1786 0.039 Uiso 1 1 calc R
C27 C -0.3493(3) 0.1916(10) 0.2931(2) 0.087(3) Uani 1 1 d .
H27A H -0.3344 0.1079 0.3180 0.104 Uiso 1 1 calc R
H27B H -0.3477 0.2772 0.3172 0.104 Uiso 1 1 calc R
C28 C -0.5161(3) 0.2189(5) 0.27730(16) 0.0386(10) Uani 1 1 d .
H28 H -0.5161 0.2726 0.3103 0.046 Uiso 1 1 calc R
C29 C -0.5587(3) 0.0993(5) 0.19942(19) 0.0486(12) Uani 1 1 d .
H29 H -0.5955 0.0551 0.1682 0.058 Uiso 1 1 calc R
C30 C -0.4677(3) 0.0974(6) 0.21066(19) 0.0492(12) Uani 1 1 d .
H30 H -0.4305 0.0527 0.1890 0.059 Uiso 1 1 calc R
C31 C 0.4479(6) 0.4366(9) 0.1045(3) 0.102(3) Uani 1 1 d .
H31A H 0.4851 0.4488 0.0765 0.153 Uiso 1 1 calc R
H31B H 0.4593 0.3429 0.1223 0.153 Uiso 1 1 calc R
H31C H 0.4618 0.5115 0.1330 0.153 Uiso 1 1 calc R

loop_
_atom_site_aniso_label
_atom_site_aniso_U_11
_atom_site_aniso_U_22
_atom_site_aniso_U_33
_atom_site_aniso_U_23
_atom_site_aniso_U_13
_atom_site_aniso_U_12
Cu1 0.0187(3) 0.0289(3) 0.0192(2) -0.00329(16) 0.00450(17) -0.00084(18)
N1 0.0156(15) 0.0268(16) 0.0281(15) -0.0027(12) 0.0031(12) 0.0008(13)
N2 0.0159(15) 0.0287(16) 0.0357(16) -0.0018(13) 0.0059(13) 0.0012(13)
N3 0.0217(18) 0.084(3) 0.0313(18) -0.0043(18) 0.0093(15) 0.0123(19)
N4 0.0228(17) 0.0367(18) 0.0275(16) -0.0094(13) 0.0071(13) -0.0012(14)
O1 0.0260(14) 0.0421(16) 0.0239(13) -0.0043(11) 0.0028(11) -0.0055(12)
O2 0.067(2) 0.041(2) 0.0319(16) -0.0056(12) 0.0036(15) -0.0084(16)
O3 0.060(2) 0.090(3) 0.0291(16) -0.0123(17) -0.0019(15) 0.005(2)
O4 0.0216(13) 0.0331(14) 0.0240(13) -0.0048(10) 0.0065(10) -0.0040(11)
O5 0.0400(17) 0.0309(15) 0.0299(14) -0.0043(11) 0.0078(12) 0.0040(13)
O6 0.068(2) 0.0519(19) 0.0249(15) -0.0095(13) 0.0052(15) -0.0089(17)
O7 0.090(3) 0.093(3) 0.059(2) 0.013(2) 0.008(2) -0.037(3)
O8 0.069(3) 0.053(2) 0.058(2) -0.0004(16) 0.0188(19) -0.0079(19)
O9 0.092(3) 0.081(3) 0.084(3) 0.009(2) 0.033(3) 0.016(3)
O10 0.081(3) 0.094(3) 0.059(2) -0.012(2) 0.010(2) 0.018(3)
C1 0.026(2) 0.048(3) 0.0221(19) -0.0043(16) 0.0065(16) -0.0051(19)
C2 0.029(2) 0.046(2) 0.0236(18) -0.0079(16) 0.0068(16) -0.0070(19)
C3 0.050(3) 0.044(3) 0.031(2) -0.0015(17) 0.007(2) -0.007(2)
C4 0.052(3) 0.057(3) 0.024(2) 0.0008(19) 0.0052(19) -0.001(2)
C5 0.035(2) 0.053(3) 0.029(2) -0.0126(18) 0.0051(18) 0.001(2)
C6 0.049(3) 0.042(2) 0.035(2) -0.0105(18) 0.003(2) 0.000(2)
C7 0.037(2) 0.041(2) 0.028(2) -0.0040(16) 0.0018(17) -0.001(2)
C8 0.051(3) 0.063(3) 0.045(3) -0.019(2) 0.001(2) 0.002(3)
C9 0.0150(18) 0.039(2) 0.0228(18) -0.0055(15) 0.0050(14) -0.0031(16)
C10 0.0242(19) 0.030(2) 0.0235(17) -0.0029(14) 0.0088(15) -0.0029(16)
C11 0.035(2) 0.037(2) 0.0191(17) -0.0009(14) 0.0028(16) 0.0033(18)
C12 0.041(2) 0.031(2) 0.0300(19) -0.0033(16) 0.0037(17) 0.0036(19)
C13 0.036(2) 0.036(2) 0.0239(18) -0.0049(15) 0.0086(16) -0.0056(18)
C14 0.038(2) 0.039(2) 0.0193(17) 0.0020(15) 0.0014(16) -0.0025(19)
C15 0.031(2) 0.031(2) 0.030(2) -0.0004(15) 0.0015(17) 0.0006(17)
C16 0.055(3) 0.038(2) 0.031(2) -0.0087(17) 0.011(2) -0.005(2)
C17 0.0180(18) 0.0260(19) 0.0313(18) -0.0022(14) 0.0032(15) -0.0006(16)
C18 0.025(2) 0.043(2) 0.0287(19) -0.0018(16) 0.0116(16) 0.0042(18)
C19 0.024(2) 0.040(2) 0.0270(19) -0.0075(15) 0.0042(16) 0.0013(17)
C20 0.0153(19) 0.030(2) 0.055(2) -0.0056(17) 0.0057(17) -0.0028(16)
C21 0.0128(17) 0.031(2) 0.037(2) -0.0100(16) 0.0013(15) -0.0029(16)
C22 0.021(2) 0.056(3) 0.0283(19) 0.0002(17) 0.0028(16) -0.0037(19)
C23 0.019(2) 0.082(4) 0.029(2) -0.017(2) 0.0032(17) 0.010(2)
C24 0.029(2) 0.053(3) 0.046(3) -0.019(2) -0.008(2) 0.016(2)
C25 0.043(3) 0.031(2) 0.043(2) -0.0023(17) -0.002(2) -0.004(2)
C26 0.030(2) 0.034(2) 0.036(2) -0.0024(16) 0.0091(18) -0.0055(18)
C27 0.017(2) 0.211(9) 0.032(2) -0.011(3) 0.0034(19) 0.021(4)
C28 0.020(2) 0.069(3) 0.028(2) -0.0133(19) 0.0062(17) 0.003(2)
C29 0.039(3) 0.065(3) 0.047(3) -0.028(2) 0.019(2) -0.005(2)
C30 0.035(3) 0.071(3) 0.047(3) -0.020(2) 0.022(2) 0.006(2)
C31 0.128(7) 0.079(5) 0.092(5) -0.006(4) 0.004(5) -0.017(5)

loop_
_atom_type_symbol
_atom_type_description
_atom_type_scat_dispersion_real
_atom_type_scat_dispersion_imag
_atom_type_scat_source
C C 0.0033 0.0016 'International Tables Vol C Tables 4.2.6.8 and 6.1.1.4'
H H 0.0000 0.0000 'International Tables Vol C Tables 4.2.6.8 and 6.1.1.4'
Cu Cu 0.3201 1.2651 'International Tables Vol C Tables 4.2.6.8 and 6.1.1.4'
N N 0.0061 0.0033 'International Tables Vol C Tables 4.2.6.8 and 6.1.1.4'
O O 0.0106 0.0060 'International Tables Vol C Tables 4.2.6.8 and 6.1.1.4'

loop_
_geom_angle_atom_site_label_1
_geom_angle_atom_site_label_2
_geom_angle_atom_site_label_3
_geom_angle
_geom_angle_site_symmetry_1
_geom_angle_site_symmetry_3
O4 Cu1 O1 170.43(11) . .
O4 Cu1 N4 91.77(11) . 1_655
O1 Cu1 N4 89.87(11) . 1_655
O4 Cu1 N1 90.95(11) . .
O1 Cu1 N1 89.46(11) . .
N4 Cu1 N1 167.62(13) 1_655 .
C17 N1 C19 105.6(3) . .
C17 N1 Cu1 124.4(2) . .
C19 N1 Cu1 129.4(3) . .
C17 N2 C18 108.4(3) . .
C17 N2 C20 125.5(3) . .
C18 N2 C20 126.1(3) . .
C28 N3 C30 107.6(4) . .
C28 N3 C27 124.3(4) . .
C30 N3 C27 127.7(4) . .
C28 N4 C29 105.6(3) . .
C28 N4 Cu1 125.2(2) . 1_455
C29 N4 Cu1 128.8(3) . 1_455
C1 O1 Cu1 114.1(3) . .
C9 O4 Cu1 116.8(2) . .
C31 O7 H7A 109.2 . .
H8A O8 H8B 109.5 . .
H9A O9 H9B 109.5 . .
H10A O10 H10B 109.5 . .
O2 C1 O1 123.6(4) . .
O2 C1 C2 120.4(4) . .
O1 C1 C2 115.9(4) . .
C7 C2 C3 120.1(4) . .
C7 C2 C1 120.1(4) . .
C3 C2 C1 119.7(4) . .
C4 C3 C2 119.8(4) . .
C4 C3 H3 120.1 . .
C2 C3 H3 120.1 . .
C3 C4 C5 120.4(4) . .
C3 C4 H4 119.8 . .
C5 C4 H4 119.8 . .
C4 C5 C6 119.8(4) . .
C4 C5 C8 120.4(4) . .
C6 C5 C8 119.8(4) . .
C7 C6 C5 119.5(4) . .
C7 C6 H6 120.3 . .
C5 C6 H6 120.3 . .
C2 C7 C6 120.4(4) . .
C2 C7 H7 119.8 . .
C6 C7 H7 119.8 . .
O3 C8 C5 125.1(5) . .
O3 C8 H8 117.4 . .
C5 C8 H8 117.4 . .
O5 C9 O4 124.4(3) . .
O5 C9 C10 120.4(3) . .
O4 C9 C10 115.2(3) . .
C11 C10 C15 119.7(3) . .
C11 C10 C9 120.2(3) . .
C15 C10 C9 120.2(3) . .
C12 C11 C10 120.5(3) . .
C12 C11 H11 119.8 . .
C10 C11 H11 119.8 . .
C11 C12 C13 119.3(4) . .
C11 C12 H12 120.4 . .
C13 C12 H12 120.4 . .
C14 C13 C12 120.6(3) . .
C14 C13 C16 120.6(4) . .
C12 C13 C16 118.8(4) . .
C15 C14 C13 119.9(3) . .
C15 C14 H14 120.1 . .
C13 C14 H14 120.1 . .
C14 C15 C10 120.1(4) . .
C14 C15 H15 120.0 . .
C10 C15 H15 120.0 . .
O6 C16 C13 123.7(4) . .
O6 C16 H16 118.2 . .
C13 C16 H16 118.2 . .
N2 C17 N1 110.8(3) . .
N2 C17 H17 124.6 . .
N1 C17 H17 124.6 . .
C19 C18 N2 105.6(3) . .
C19 C18 H18 127.2 . .
N2 C18 H18 127.2 . .
C18 C19 N1 109.7(3) . .
C18 C19 H19 125.2 . .
N1 C19 H19 125.2 . .
N2 C20 C21 112.6(3) . .
N2 C20 H20A 109.1 . .
C21 C20 H20A 109.1 . .
N2 C20 H20B 109.1 . .
C21 C20 H20B 109.1 . .
H20A C20 H20B 107.8 . .
C22 C21 C26 119.0(4) . .
C22 C21 C20 119.6(4) . .
C26 C21 C20 121.4(3) . .
C23 C22 C21 121.3(4) . .
C23 C22 H22 119.4 . .
C21 C22 H22 119.4 . .
C22 C23 C24 119.2(4) . .
C22 C23 C27 118.6(5) . .
C24 C23 C27 122.1(5) . .
C25 C24 C23 120.2(4) . .
C25 C24 H24 119.9 . .
C23 C24 H24 119.9 . .
C26 C25 C24 119.7(4) . .
C26 C25 H25 120.1 . .
C24 C25 H25 120.1 . .
C25 C26 C21 120.5(4) . .
C25 C26 H26 119.7 . .
C21 C26 H26 119.7 . .
N3 C27 C23 113.8(4) . .
N3 C27 H27A 108.8 . .
C23 C27 H27A 108.8 . .
N3 C27 H27B 108.8 . .
C23 C27 H27B 108.8 . .
H27A C27 H27B 107.7 . .
N4 C28 N3 111.2(3) . .
N4 C28 H28 124.4 . .
N3 C28 H28 124.4 . .
C30 C29 N4 109.4(4) . .
C30 C29 H29 125.3 . .
N4 C29 H29 125.3 . .
C29 C30 N3 106.3(3) . .
C29 C30 H30 126.9 . .
N3 C30 H30 126.9 . .
O7 C31 H31A 109.5 . .
O7 C31 H31B 109.5 . .
H31A C31 H31B 109.5 . .
O7 C31 H31C 109.5 . .
H31A C31 H31C 109.5 . .
H31B C31 H31C 109.5 . .

loop_
_geom_bond_atom_site_label_1
_geom_bond_atom_site_label_2
_geom_bond_distance
_geom_bond_site_symmetry_2
Cu1 O4 1.936(2) .
Cu1 O1 1.944(2) .
Cu1 N4 1.968(3) 1_655
Cu1 N1 1.985(3) .
N1 C17 1.328(5) .
N1 C19 1.379(4) .
N2 C17 1.326(4) .
N2 C18 1.376(5) .
N2 C20 1.467(5) .
N3 C28 1.347(5) .
N3 C30 1.360(6) .
N3 C27 1.464(6) .
N4 C28 1.306(5) .
N4 C29 1.386(5) .
N4 Cu1 1.968(3) 1_455
O1 C1 1.277(5) .
O2 C1 1.242(5) .
O3 C8 1.201(6) .
O4 C9 1.279(4) .
O5 C9 1.236(5) .
O6 C16 1.212(5) .
O7 C31 1.508(9) .
O7 H7A 0.8200 .
O8 H8A 0.8499 .
O8 H8B 0.8500 .
O9 H9A 0.8499 .
O9 H9B 0.8501 .
O10 H10A 0.8501 .
O10 H10B 0.8500 .
C1 C2 1.505(5) .
C2 C7 1.380(6) .
C2 C3 1.387(6) .
C3 C4 1.374(6) .
C3 H3 0.9300 .
C4 C5 1.384(7) .
C4 H4 0.9300 .
C5 C6 1.397(6) .
C5 C8 1.475(6) .
C6 C7 1.381(6) .
C6 H6 0.9300 .
C7 H7 0.9300 .
C8 H8 0.9300 .
C9 C10 1.504(5) .
C10 C11 1.386(5) .
C10 C15 1.388(5) .
C11 C12 1.381(5) .
C11 H11 0.9300 .
C12 C13 1.385(5) .
C12 H12 0.9300 .
C13 C14 1.383(6) .
C13 C16 1.481(5) .
C14 C15 1.378(5) .
C14 H14 0.9300 .
C15 H15 0.9300 .
C16 H16 0.9300 .
C17 H17 0.9300 .
C18 C19 1.350(5) .
C18 H18 0.9300 .
C19 H19 0.9300 .
C20 C21 1.508(5) .
C20 H20A 0.9700 .
C20 H20B 0.9700 .
C21 C22 1.383(5) .
C21 C26 1.388(6) .
C22 C23 1.378(6) .
C22 H22 0.9300 .
C23 C24 1.391(7) .
C23 C27 1.499(6) .
C24 C25 1.387(6) .
C24 H24 0.9300 .
C25 C26 1.382(6) .
C25 H25 0.9300 .
C26 H26 0.9300 .
C27 H27A 0.9700 .
C27 H27B 0.9700 .
C28 H28 0.9300 .
C29 C30 1.348(6) .
C29 H29 0.9300 .
C30 H30 0.9300 .
C31 H31A 0.9600 .
C31 H31B 0.9600 .
C31 H31C 0.9600 .

loop_
_geom_hbond_atom_site_label_D
_geom_hbond_atom_site_label_H
_geom_hbond_atom_site_label_A
_geom_hbond_distance_DH
_geom_hbond_distance_HA
_geom_hbond_distance_DA
_geom_hbond_angle_DHA
_geom_hbond_site_symmetry_A
O10 H10B O9 0.85 2.40 2.843(6) 112.7 1_554
O10 H10A O2 0.85 2.37 3.046(6) 136.6 .
O7 H7A O2 0.82 2.04 2.845(5) 165.0 .

loop_
_geom_torsion_atom_site_label_1
_geom_torsion_atom_site_label_2
_geom_torsion_atom_site_label_3
_geom_torsion_atom_site_label_4
_geom_torsion
_geom_torsion_site_symmetry_1
O4 Cu1 N1 C17 176.9(3) .
O1 Cu1 N1 C17 6.5(3) .
N4 Cu1 N1 C17 -80.4(6) 1_655
O4 Cu1 N1 C19 -13.3(3) .
O1 Cu1 N1 C19 176.3(3) .
N4 Cu1 N1 C19 89.4(6) 1_655
O4 Cu1 O1 C1 8.4(8) .
N4 Cu1 O1 C1 -91.5(3) 1_655
N1 Cu1 O1 C1 100.9(3) .
O1 Cu1 O4 C9 168.1(5) .
N4 Cu1 O4 C9 -92.2(2) 1_655
N1 Cu1 O4 C9 75.7(2) .
Cu1 O1 C1 O2 0.7(5) .
Cu1 O1 C1 C2 -178.7(2) .
O2 C1 C2 C7 -174.3(4) .
O1 C1 C2 C7 5.2(5) .
O2 C1 C2 C3 2.1(6) .
O1 C1 C2 C3 -178.4(4) .
C7 C2 C3 C4 0.8(7) .
C1 C2 C3 C4 -175.6(4) .
C2 C3 C4 C5 -0.3(7) .
C3 C4 C5 C6 -0.6(7) .
C3 C4 C5 C8 177.1(4) .
C4 C5 C6 C7 0.9(7) .
C8 C5 C6 C7 -176.8(4) .
C3 C2 C7 C6 -0.5(6) .
C1 C2 C7 C6 175.9(4) .
C5 C6 C7 C2 -0.4(6) .
C4 C5 C8 O3 -1.8(7) .
C6 C5 C8 O3 175.9(5) .
Cu1 O4 C9 O5 11.8(5) .
Cu1 O4 C9 C10 -166.5(2) .
O5 C9 C10 C11 -163.1(4) .
O4 C9 C10 C11 15.2(5) .
O5 C9 C10 C15 15.9(5) .
O4 C9 C10 C15 -165.7(3) .
C15 C10 C11 C12 -1.4(6) .
C9 C10 C11 C12 177.7(4) .
C10 C11 C12 C13 2.4(6) .
C11 C12 C13 C14 -2.0(6) .
C11 C12 C13 C16 177.0(4) .
C12 C13 C14 C15 0.6(6) .
C16 C13 C14 C15 -178.4(4) .
C13 C14 C15 C10 0.4(6) .
C11 C10 C15 C14 -0.1(6) .
C9 C10 C15 C14 -179.1(3) .
C14 C13 C16 O6 4.0(7) .
C12 C13 C16 O6 -175.1(4) .
C18 N2 C17 N1 0.3(4) .
C20 N2 C17 N1 -180.0(3) .
C19 N1 C17 N2 -0.3(4) .
Cu1 N1 C17 N2 171.5(2) .
C17 N2 C18 C19 -0.2(4) .
C20 N2 C18 C19 -179.9(4) .
N2 C18 C19 N1 0.0(4) .
C17 N1 C19 C18 0.2(4) .
Cu1 N1 C19 C18 -171.1(3) .
C17 N2 C20 C21 -114.2(4) .
C18 N2 C20 C21 65.5(5) .
N2 C20 C21 C22 -120.1(4) .
N2 C20 C21 C26 60.6(5) .
C26 C21 C22 C23 0.1(6) .
C20 C21 C22 C23 -179.3(4) .
C21 C22 C23 C24 0.5(6) .
C21 C22 C23 C27 -175.8(4) .
C22 C23 C24 C25 0.4(7) .
C27 C23 C24 C25 176.7(4) .
C23 C24 C25 C26 -2.0(6) .
C24 C25 C26 C21 2.6(6) .
C22 C21 C26 C25 -1.7(6) .
C20 C21 C26 C25 177.7(4) .
C28 N3 C27 C23 -149.7(5) .
C30 N3 C27 C23 37.8(9) .
C22 C23 C27 N3 -126.7(6) .
C24 C23 C27 N3 57.0(8) .
C29 N4 C28 N3 0.9(5) .
Cu1 N4 C28 N3 173.6(3) 1_455
C30 N3 C28 N4 -0.8(6) .
C27 N3 C28 N4 -174.5(5) .
C28 N4 C29 C30 -0.7(6) .
Cu1 N4 C29 C30 -173.1(3) 1_455
N4 C29 C30 N3 0.3(6) .
C28 N3 C30 C29 0.3(6) .
C27 N3 C30 C29 173.7(6) .
